data_7158193
loop_
_publ_author_name
'Ge, Yuhua'
'Chen, Xingyue'
'Dong, Yi'
'Wang, Hua-Nan'
'Li, Yangyan'
'Chen, Gang'

_publ_section_title
;
 Access to benzene-modified 2<sup>nd</sup> generation strigolactams and
 GR24 by merging C-H olefination with decarboxylative Giese cyclization.
;
_journal_issue 33
_journal_name_full 'Organic &amp; biomolecular chemistry'
_journal_page_first 7141
_journal_page_last 7146
_journal_paper_doi 10.1039/d1ob01234g
_journal_volume 19
_journal_year 2021
_chemical_formula_moiety 'C17 H13 Cl O5'
_chemical_formula_sum 'C17 H13 Cl O5'
_chemical_formula_weight 332.72
_space_group_crystal_system monoclinic
_space_group_IT_number 14
_space_group_name_Hall '-P 2yn'
_space_group_name_H-M_alt 'P 1 21/n 1'
_atom_sites_solution_hydrogens geom
_audit_creation_method SHELXL-2018/3
_audit_update_record
;
2021-06-02 deposited with the CCDC.	2021-07-27 downloaded from the CCDC.
;
_cell_angle_alpha 90
_cell_angle_beta 100.998(18)
_cell_angle_gamma 90
_cell_formula_units_Z 4
_cell_length_a 12.588(3)
_cell_length_b 7.415(2)
_cell_length_c 16.351(4)
_cell_measurement_reflns_used 5990
_cell_measurement_temperature 173(2)
_cell_measurement_theta_max 68.34
_cell_measurement_theta_min 4.92
_cell_volume 1498.2(7)
_computing_structure_refinement 'SHELXL-2018/3 (Sheldrick, 2018)'
_computing_structure_solution 'SHELXT 2018/2 (Sheldrick, 2018)'
_diffrn_ambient_temperature 173(2)
_diffrn_measured_fraction_theta_full 0.996
_diffrn_measured_fraction_theta_max 0.996
_diffrn_measurement_device_type 'Bruker D8 VENTURE'
_diffrn_measurement_method '\f and \w scans'
_diffrn_radiation_type CuK\a
_diffrn_radiation_wavelength 1.54178
_diffrn_reflns_av_R_equivalents 0.0443
_diffrn_reflns_av_unetI/netI 0.0434
_diffrn_reflns_Laue_measured_fraction_full 0.996
_diffrn_reflns_Laue_measured_fraction_max 0.996
_diffrn_reflns_limit_h_max 15
_diffrn_reflns_limit_h_min -15
_diffrn_reflns_limit_k_max 8
_diffrn_reflns_limit_k_min -8
_diffrn_reflns_limit_l_max 15
_diffrn_reflns_limit_l_min -19
_diffrn_reflns_number 10523
_diffrn_reflns_point_group_measured_fraction_full 0.996
_diffrn_reflns_point_group_measured_fraction_max 0.996
_diffrn_reflns_theta_full 67.679
_diffrn_reflns_theta_max 68.215
_diffrn_reflns_theta_min 4.915
_exptl_absorpt_coefficient_mu 2.482
_exptl_absorpt_correction_type multi-scan
_exptl_absorpt_process_details
;
SADABS-2016/2 - Bruker AXS area detector scaling and absorption correction
;
_exptl_crystal_colour colourless
_exptl_crystal_density_diffrn 1.475
_exptl_crystal_description block
_exptl_crystal_F_000 688
_exptl_crystal_size_max 0.180
_exptl_crystal_size_mid 0.150
_exptl_crystal_size_min 0.140
_exptl_transmission_factor_max 0.7531
_exptl_transmission_factor_min 0.5093
_refine_diff_density_max 0.276
_refine_diff_density_min -0.235
_refine_diff_density_rms 0.046
_refine_ls_extinction_method none
_refine_ls_goodness_of_fit_ref 1.036
_refine_ls_hydrogen_treatment constr
_refine_ls_matrix_type full
_refine_ls_number_parameters 209
_refine_ls_number_reflns 2735
_refine_ls_number_restraints 0
_refine_ls_restrained_S_all 1.036
_refine_ls_R_factor_all 0.0422
_refine_ls_R_factor_gt 0.0359
_refine_ls_shift/su_max 0.000
_refine_ls_shift/su_mean 0.000
_refine_ls_structure_factor_coef Fsqd
_refine_ls_weighting_details 'w=1/[\s^2^(Fo^2^)+(0.0529P)^2^+0.4055P] where P=(Fo^2^+2Fc^2^)/3'
_refine_ls_weighting_scheme calc
_refine_ls_wR_factor_gt 0.0950
_refine_ls_wR_factor_ref 0.1000
_reflns_Friedel_coverage 0.000
_reflns_number_gt 2360
_reflns_number_total 2735
_reflns_threshold_expression 'I > 2\s(I)'
_cod_data_source_file d1ob01234g2.cif
_cod_data_source_block t_a_CCDC1
_cod_depositor_comments 'Adding full bibliography for 7158192--7158193.cif.'
_cod_original_cell_volume 1498.1(7)
_cod_original_sg_symbol_H-M 'P 21/n'
_cod_database_code 7158193
_shelx_shelxl_version_number 2018/3
_shelx_space_group_comment
;
The symmetry employed for this shelxl refinement is uniquely defined
by the following loop, which should always be used as a source of
symmetry information in preference to the above space-group names.
They are only intended as comments.
;
_shelx_estimated_absorpt_t_min 0.664
_shelx_estimated_absorpt_t_max 0.723

loop_
_space_group_symop_operation_xyz
'x, y, z'
'-x+1/2, y+1/2, -z+1/2'
'-x, -y, -z'
'x-1/2, -y-1/2, z-1/2'

loop_
_atom_site_label
_atom_site_type_symbol
_atom_site_fract_x
_atom_site_fract_y
_atom_site_fract_z
_atom_site_U_iso_or_equiv
_atom_site_adp_type
_atom_site_occupancy
_atom_site_site_symmetry_order
_atom_site_calc_flag
_atom_site_refinement_flags_posn
_atom_site_refinement_flags_adp
_atom_site_refinement_flags_occupancy
_atom_site_disorder_assembly
_atom_site_disorder_group
Cl1 Cl 0.45313(4) 0.34606(6) 0.07917(3) 0.03965(16) Uani 1 1 d . . . . .
C1 C 0.68896(13) 0.4544(2) 0.45348(11) 0.0299(4) Uani 1 1 d . . . . .
H1 H 0.692244 0.514179 0.508736 0.036 Uiso 1 1 calc R U . . .
O1 O 0.73269(9) 0.27095(16) 0.46212(7) 0.0303(3) Uani 1 1 d . . . . .
O2 O 0.67203(10) -0.01227(16) 0.46094(8) 0.0345(3) Uani 1 1 d . . . . .
C2 C 0.74877(13) 0.5623(2) 0.39701(11) 0.0324(4) Uani 1 1 d . . . . .
H2A H 0.748253 0.692744 0.409888 0.039 Uiso 1 1 calc R U . . .
H2B H 0.824647 0.521151 0.402754 0.039 Uiso 1 1 calc R U . . .
O4 O 0.25501(9) 0.13079(15) 0.26842(7) 0.0305(3) Uani 1 1 d . . . . .
C4 C 0.71317(14) 0.5459(2) 0.23269(11) 0.0316(4) Uani 1 1 d . . . . .
H4 H 0.781215 0.596964 0.228700 0.038 Uiso 1 1 calc R U . . .
O3 O 0.36055(9) 0.24545(15) 0.38858(8) 0.0287(3) Uani 1 1 d . . . . .
C3 C 0.68489(13) 0.5235(2) 0.31032(11) 0.0278(4) Uani 1 1 d . . . . .
O5 O 0.13759(11) 0.23330(17) 0.15688(8) 0.0380(3) Uani 1 1 d . . . . .
C5 C 0.64148(14) 0.4932(2) 0.16080(11) 0.0321(4) Uani 1 1 d . . . . .
H5 H 0.660009 0.507916 0.107525 0.039 Uiso 1 1 calc R U . . .
C7 C 0.51158(12) 0.3983(2) 0.24491(10) 0.0250(3) Uani 1 1 d . . . . .
H7 H 0.443119 0.348811 0.248822 0.030 Uiso 1 1 calc R U . . .
C6 C 0.54245(13) 0.4189(2) 0.16835(10) 0.0283(4) Uani 1 1 d . . . . .
C8 C 0.58407(12) 0.4524(2) 0.31553(10) 0.0243(3) Uani 1 1 d . . . . .
C9 C 0.57144(12) 0.4306(2) 0.40613(10) 0.0254(3) Uani 1 1 d . . . . .
H9 H 0.519436 0.518062 0.423431 0.030 Uiso 1 1 calc R U . . .
C10 C 0.54817(12) 0.2382(2) 0.42398(9) 0.0245(3) Uani 1 1 d . . . . .
C11 C 0.65247(13) 0.1465(2) 0.45068(10) 0.0267(4) Uani 1 1 d . . . . .
C12 C 0.45386(13) 0.1517(2) 0.41210(10) 0.0257(3) Uani 1 1 d . . . . .
H12 H 0.451902 0.024910 0.420058 0.031 Uiso 1 1 calc R U . . .
C13 C 0.26609(13) 0.1441(2) 0.35734(11) 0.0271(4) Uani 1 1 d . . . . .
H13 H 0.269145 0.022069 0.383771 0.033 Uiso 1 1 calc R U . . .
C14 C 0.16889(13) 0.2467(2) 0.37064(11) 0.0302(4) Uani 1 1 d . . . . .
H14 H 0.152160 0.274751 0.423445 0.036 Uiso 1 1 calc R U . . .
C15 C 0.10922(13) 0.2932(2) 0.29767(12) 0.0297(4) Uani 1 1 d . . . . .
C16 C 0.16343(13) 0.2219(2) 0.23150(11) 0.0287(4) Uani 1 1 d . . . . .
C17 C 0.00576(14) 0.3963(2) 0.27706(14) 0.0400(4) Uani 1 1 d . . . . .
H17A H 0.018757 0.511368 0.251201 0.060 Uiso 1 1 calc R U . . .
H17B H -0.021955 0.419106 0.328181 0.060 Uiso 1 1 calc R U . . .
H17C H -0.047456 0.326016 0.238261 0.060 Uiso 1 1 calc R U . . .

loop_
_atom_site_aniso_label
_atom_site_aniso_U_11
_atom_site_aniso_U_22
_atom_site_aniso_U_33
_atom_site_aniso_U_23
_atom_site_aniso_U_13
_atom_site_aniso_U_12
Cl1 0.0471(3) 0.0409(3) 0.0282(2) 0.00167(17) -0.00005(19) -0.00170(18)
C1 0.0280(8) 0.0279(9) 0.0323(9) -0.0068(7) 0.0024(7) -0.0006(6)
O1 0.0240(6) 0.0310(6) 0.0341(6) 0.0019(5) 0.0014(5) 0.0018(5)
O2 0.0366(6) 0.0289(7) 0.0400(7) 0.0095(5) 0.0123(5) 0.0079(5)
C2 0.0282(8) 0.0273(9) 0.0405(10) -0.0040(7) 0.0034(7) -0.0046(7)
O4 0.0307(6) 0.0292(6) 0.0302(6) -0.0007(5) 0.0025(5) 0.0037(5)
C4 0.0284(8) 0.0234(8) 0.0443(10) 0.0060(7) 0.0099(7) 0.0008(7)
O3 0.0231(6) 0.0240(6) 0.0368(6) 0.0024(5) 0.0005(5) -0.0020(4)
C3 0.0274(8) 0.0174(7) 0.0383(9) 0.0007(7) 0.0056(7) 0.0011(6)
O5 0.0437(7) 0.0330(7) 0.0334(7) 0.0034(5) -0.0024(6) -0.0040(5)
C5 0.0371(9) 0.0262(9) 0.0357(9) 0.0061(7) 0.0138(8) 0.0061(7)
C7 0.0251(8) 0.0187(7) 0.0309(8) 0.0042(6) 0.0048(7) 0.0021(6)
C6 0.0329(8) 0.0210(8) 0.0296(8) 0.0023(6) 0.0029(7) 0.0040(6)
C8 0.0262(7) 0.0158(7) 0.0309(8) 0.0019(6) 0.0051(6) 0.0029(6)
C9 0.0245(8) 0.0219(8) 0.0295(8) -0.0018(6) 0.0043(6) 0.0019(6)
C10 0.0266(8) 0.0243(8) 0.0223(7) 0.0004(6) 0.0038(6) 0.0016(6)
C11 0.0275(8) 0.0292(9) 0.0239(8) 0.0023(6) 0.0062(6) 0.0025(6)
C12 0.0287(8) 0.0235(8) 0.0245(8) 0.0027(6) 0.0042(6) 0.0024(6)
C13 0.0255(8) 0.0244(8) 0.0301(8) 0.0009(6) 0.0016(7) -0.0044(6)
C14 0.0267(8) 0.0278(8) 0.0363(9) -0.0057(7) 0.0062(7) -0.0061(6)
C15 0.0252(8) 0.0191(8) 0.0432(10) -0.0019(7) 0.0029(7) -0.0052(6)
C16 0.0286(8) 0.0182(8) 0.0367(9) 0.0015(7) -0.0005(7) -0.0042(6)
C17 0.0301(9) 0.0279(9) 0.0605(12) 0.0014(8) 0.0045(9) 0.0024(7)

loop_
_atom_type_symbol
_atom_type_description
_atom_type_scat_dispersion_real
_atom_type_scat_dispersion_imag
_atom_type_scat_source
C C 0.0181 0.0091 'International Tables Vol C Tables 4.2.6.8 and 6.1.1.4'
H H 0.0000 0.0000 'International Tables Vol C Tables 4.2.6.8 and 6.1.1.4'
O O 0.0492 0.0322 'International Tables Vol C Tables 4.2.6.8 and 6.1.1.4'
Cl Cl 0.3639 0.7018 'International Tables Vol C Tables 4.2.6.8 and 6.1.1.4'

loop_
_geom_angle_atom_site_label_1
_geom_angle_atom_site_label_2
_geom_angle_atom_site_label_3
_geom_angle
_geom_angle_site_symmetry_1
_geom_angle_site_symmetry_3
_geom_angle_publ_flag
O1 C1 C2 109.02(13) . . ?
O1 C1 C9 104.40(13) . . ?
C2 C1 C9 107.05(14) . . ?
C11 O1 C1 111.30(12) . . ?
C3 C2 C1 103.37(13) . . ?
C16 O4 C13 108.81(12) . . ?
C3 C4 C5 119.89(15) . . ?
C12 O3 C13 116.88(12) . . ?
C8 C3 C4 119.72(16) . . ?
C8 C3 C2 109.96(15) . . ?
C4 C3 C2 130.31(15) . . ?
C6 C5 C4 118.91(16) . . ?
C8 C7 C6 117.77(15) . . ?
C7 C6 C5 122.26(16) . . ?
C7 C6 Cl1 118.17(13) . . ?
C5 C6 Cl1 119.56(13) . . ?
C7 C8 C3 121.42(16) . . ?
C7 C8 C9 127.04(14) . . ?
C3 C8 C9 111.36(14) . . ?
C10 C9 C8 110.52(13) . . ?
C10 C9 C1 102.47(13) . . ?
C8 C9 C1 101.95(13) . . ?
C12 C10 C11 122.85(15) . . ?
C12 C10 C9 129.29(14) . . ?
C11 C10 C9 107.59(13) . . ?
O2 C11 O1 121.21(14) . . ?
O2 C11 C10 129.75(15) . . ?
O1 C11 C10 109.03(13) . . ?
C10 C12 O3 119.67(14) . . ?
O3 C13 O4 108.28(13) . . ?
O3 C13 C14 109.38(13) . . ?
O4 C13 C14 104.97(13) . . ?
C15 C14 C13 109.90(16) . . ?
C14 C15 C16 107.63(15) . . ?
C14 C15 C17 130.95(18) . . ?
C16 C15 C17 121.42(17) . . ?
O5 C16 O4 121.46(16) . . ?
O5 C16 C15 129.90(16) . . ?
O4 C16 C15 108.63(14) . . ?

loop_
_geom_bond_atom_site_label_1
_geom_bond_atom_site_label_2
_geom_bond_distance
_geom_bond_site_symmetry_2
_geom_bond_publ_flag
Cl1 C6 1.7482(17) . ?
C1 O1 1.464(2) . ?
C1 C2 1.525(2) . ?
C1 C9 1.543(2) . ?
O1 C11 1.355(2) . ?
O2 C11 1.208(2) . ?
C2 C3 1.518(2) . ?
O4 C16 1.373(2) . ?
O4 C13 1.437(2) . ?
C4 C3 1.392(3) . ?
C4 C5 1.394(3) . ?
O3 C12 1.3559(19) . ?
O3 C13 1.4171(19) . ?
C3 C8 1.392(2) . ?
O5 C16 1.204(2) . ?
C5 C6 1.390(2) . ?
C7 C8 1.387(2) . ?
C7 C6 1.388(2) . ?
C8 C9 1.528(2) . ?
C9 C10 1.496(2) . ?
C10 C12 1.331(2) . ?
C10 C11 1.469(2) . ?
C13 C14 1.492(2) . ?
C14 C15 1.328(3) . ?
C15 C16 1.482(3) . ?
C15 C17 1.492(2) . ?

loop_
_geom_torsion_atom_site_label_1
_geom_torsion_atom_site_label_2
_geom_torsion_atom_site_label_3
_geom_torsion_atom_site_label_4
_geom_torsion
_geom_torsion_site_symmetry_1
_geom_torsion_site_symmetry_2
_geom_torsion_site_symmetry_3
_geom_torsion_site_symmetry_4
_geom_torsion_publ_flag
C2 C1 O1 C11 -132.66(14) . . . . ?
C9 C1 O1 C11 -18.54(17) . . . . ?
O1 C1 C2 C3 87.58(15) . . . . ?
C9 C1 C2 C3 -24.80(17) . . . . ?
C5 C4 C3 C8 -1.5(2) . . . . ?
C5 C4 C3 C2 177.38(16) . . . . ?
C1 C2 C3 C8 16.62(18) . . . . ?
C1 C2 C3 C4 -162.30(16) . . . . ?
C3 C4 C5 C6 0.0(2) . . . . ?
C8 C7 C6 C5 -0.9(2) . . . . ?
C8 C7 C6 Cl1 178.47(11) . . . . ?
C4 C5 C6 C7 1.2(2) . . . . ?
C4 C5 C6 Cl1 -178.17(12) . . . . ?
C6 C7 C8 C3 -0.6(2) . . . . ?
C6 C7 C8 C9 -175.27(14) . . . . ?
C4 C3 C8 C7 1.8(2) . . . . ?
C2 C3 C8 C7 -177.29(14) . . . . ?
C4 C3 C8 C9 177.22(14) . . . . ?
C2 C3 C8 C9 -1.83(18) . . . . ?
C7 C8 C9 C10 53.3(2) . . . . ?
C3 C8 C9 C10 -121.84(14) . . . . ?
C7 C8 C9 C1 161.65(15) . . . . ?
C3 C8 C9 C1 -13.49(17) . . . . ?
O1 C1 C9 C10 22.40(16) . . . . ?
C2 C1 C9 C10 137.91(13) . . . . ?
O1 C1 C9 C8 -92.04(14) . . . . ?
C2 C1 C9 C8 23.47(16) . . . . ?
C8 C9 C10 C12 -85.5(2) . . . . ?
C1 C9 C10 C12 166.54(17) . . . . ?
C8 C9 C10 C11 88.64(15) . . . . ?
C1 C9 C10 C11 -19.37(16) . . . . ?
C1 O1 C11 O2 -174.86(15) . . . . ?
C1 O1 C11 C10 6.35(17) . . . . ?
C12 C10 C11 O2 5.0(3) . . . . ?
C9 C10 C11 O2 -169.58(17) . . . . ?
C12 C10 C11 O1 -176.37(15) . . . . ?
C9 C10 C11 O1 9.07(17) . . . . ?
C11 C10 C12 O3 179.05(14) . . . . ?
C9 C10 C12 O3 -7.7(3) . . . . ?
C13 O3 C12 C10 164.95(15) . . . . ?
C12 O3 C13 O4 -91.47(15) . . . . ?
C12 O3 C13 C14 154.67(14) . . . . ?
C16 O4 C13 O3 -114.51(14) . . . . ?
C16 O4 C13 C14 2.24(16) . . . . ?
O3 C13 C14 C15 114.31(15) . . . . ?
O4 C13 C14 C15 -1.69(17) . . . . ?
C13 C14 C15 C16 0.51(18) . . . . ?
C13 C14 C15 C17 -179.70(16) . . . . ?
C13 O4 C16 O5 178.56(15) . . . . ?
C13 O4 C16 C15 -2.01(16) . . . . ?
C14 C15 C16 O5 -179.71(17) . . . . ?
C17 C15 C16 O5 0.5(3) . . . . ?
C14 C15 C16 O4 0.93(18) . . . . ?
C17 C15 C16 O4 -178.88(14) . . . . ?
